data_7115965
loop_
_publ_author_name
'Meng-Guang Zhou'
'Wen-Zhao Zhang'
'Shi-Kai Tian'

_publ_section_title
;
 Direct enantiospecific substitution of primary alpha-aminoalkylferrocenes
 via Lewis acid-catalyzed C-N bond cleavage
;
_journal_name_full Chem.Commun.
_journal_page_first 14531
_journal_paper_doi 10.1039/C4cc07196D
_journal_volume 50
_journal_year 2014
_chemical_absolute_configuration ad
_chemical_formula_sum 'C20 H18 Br Fe N'
_chemical_formula_weight 408.11
_chemical_name_systematic
; 
 ? 
;
_space_group_IT_number 19
_symmetry_cell_setting orthorhombic
_symmetry_space_group_name_Hall 'P 2ac 2ab'
_symmetry_space_group_name_H-M 'P 21 21 21'
_atom_sites_solution_hydrogens geom
_atom_sites_solution_primary direct
_atom_sites_solution_secondary difmap
_audit_creation_method SHELXL-97
_cell_angle_alpha 90.00
_cell_angle_beta 90.00
_cell_angle_gamma 90.00
_cell_formula_units_Z 4
_cell_length_a 6.0455(5)
_cell_length_b 9.3540(8)
_cell_length_c 29.031(3)
_cell_measurement_reflns_used 2354
_cell_measurement_temperature 291(2)
_cell_measurement_theta_max 29.0178
_cell_measurement_theta_min 3.3631
_cell_volume 1641.7(3)
_computing_structure_refinement 'SHELXL-97 (Sheldrick, 1997)'
_computing_structure_solution 'SHELXS-97 (Sheldrick, 1990)'
_diffrn_ambient_temperature 291(2)
_diffrn_detector_area_resol_mean 15.9149
_diffrn_measured_fraction_theta_full 0.997
_diffrn_measured_fraction_theta_max 0.997
_diffrn_measurement_device_type 'Gemini S Ultra, Agilent Technologies'
_diffrn_measurement_method '\w scans'
_diffrn_radiation_monochromator graphite
_diffrn_radiation_source 'Enhance (Mo) X-ray Source'
_diffrn_radiation_type MoK\a
_diffrn_radiation_wavelength 0.71073
_diffrn_reflns_av_R_equivalents 0.0361
_diffrn_reflns_av_sigmaI/netI 0.0461
_diffrn_reflns_limit_h_max 7
_diffrn_reflns_limit_h_min -7
_diffrn_reflns_limit_k_max 11
_diffrn_reflns_limit_k_min -11
_diffrn_reflns_limit_l_max 33
_diffrn_reflns_limit_l_min -36
_diffrn_reflns_number 7306
_diffrn_reflns_theta_full 26.37
_diffrn_reflns_theta_max 26.37
_diffrn_reflns_theta_min 3.44
_exptl_absorpt_coefficient_mu 3.350
_exptl_absorpt_correction_T_max 0.3625
_exptl_absorpt_correction_T_min 0.3079
_exptl_absorpt_correction_type multi-scan
_exptl_absorpt_process_details
;
CrysAlisPro, Agilent Technologies,
Version 1.171.36.21 (release 14-08-2012 CrysAlis171 .NET)
(compiled Sep 14 2012,17:21:16)
Empirical absorption correction using spherical harmonics,
 implemented in SCALE3 ABSPACK scaling algorithm.
;
_exptl_crystal_density_diffrn 1.651
_exptl_crystal_density_method 'not measured'
_exptl_crystal_F_000 824
_exptl_crystal_size_max 0.46
_exptl_crystal_size_mid 0.41
_exptl_crystal_size_min 0.38
_refine_diff_density_max 0.471
_refine_diff_density_min -0.520
_refine_diff_density_rms 0.070
_refine_ls_abs_structure_details 'Flack H D (1983), Acta Cryst. A39, 876-881'
_refine_ls_abs_structure_Flack -0.018(12)
_refine_ls_extinction_coef 0.0211(10)
_refine_ls_extinction_expression Fc^*^=kFc[1+0.001xFc^2^\l^3^/sin(2\q)]^-1/4^
_refine_ls_extinction_method SHELXL
_refine_ls_goodness_of_fit_ref 1.055
_refine_ls_hydrogen_treatment mixed
_refine_ls_matrix_type full
_refine_ls_number_parameters 214
_refine_ls_number_reflns 3066
_refine_ls_number_restraints 1
_refine_ls_restrained_S_all 1.055
_refine_ls_R_factor_all 0.0441
_refine_ls_R_factor_gt 0.0362
_refine_ls_shift/su_max 0.001
_refine_ls_shift/su_mean 0.000
_refine_ls_structure_factor_coef Fsqd
_refine_ls_weighting_details 'calc w=1/[\s^2^(Fo^2^)+(0.0373P)^2^+0.0000P] where P=(Fo^2^+2Fc^2^)/3'
_refine_ls_weighting_scheme calc
_refine_ls_wR_factor_gt 0.0756
_refine_ls_wR_factor_ref 0.0801
_reflns_number_gt 2729
_reflns_number_total 3066
_reflns_threshold_expression >2sigma(I)
_cod_data_source_file c4cc07196d2.cif
_cod_data_source_block shelxl
_cod_original_cell_volume 1641.7(2)
_cod_database_code 7115965

loop_
_symmetry_equiv_pos_as_xyz
'x, y, z'
'-x+1/2, -y, z+1/2'
'x+1/2, -y+1/2, -z'
'-x, y+1/2, -z+1/2'

loop_
_atom_site_label
_atom_site_type_symbol
_atom_site_fract_x
_atom_site_fract_y
_atom_site_fract_z
_atom_site_U_iso_or_equiv
_atom_site_adp_type
_atom_site_occupancy
_atom_site_symmetry_multiplicity
_atom_site_calc_flag
_atom_site_refinement_flags
Br1 Br 0.23130(7) 0.07088(4) 0.374452(16) 0.05140(17) Uani 1 1 d .
Fe1 Fe 0.76440(10) 0.64336(5) 0.329030(16) 0.02936(16) Uani 1 1 d .
C5 C 0.7340(7) 0.0770(3) 0.47303(12) 0.0311(8) Uani 1 1 d .
C11 C 0.7552(7) 0.4779(3) 0.37549(11) 0.0298(7) Uani 1 1 d .
C6 C 0.6076(6) 0.1177(4) 0.43402(12) 0.0273(8) Uani 1 1 d .
C13 C 1.0228(7) 0.6535(5) 0.37377(15) 0.0451(10) Uani 1 1 d .
H13 H 1.1558 0.7012 0.3690 0.054 Uiso 1 1 calc R
C2 C 0.3758(7) -0.0864(4) 0.45124(15) 0.0409(10) Uani 1 1 d .
H2 H 0.2534 -0.1425 0.4441 0.049 Uiso 1 1 calc R
C9 C 0.6434(6) 0.3325(3) 0.37394(13) 0.0304(8) Uani 1 1 d .
H9 H 0.4831 0.3482 0.3738 0.036 Uiso 1 1 calc R
C17 C 0.7358(14) 0.5923(6) 0.26165(15) 0.0769(19) Uani 1 1 d .
H17 H 0.7823 0.5064 0.2487 0.092 Uiso 1 1 calc R
C10 C 0.7030(8) 0.2502(4) 0.33048(13) 0.0455(11) Uani 1 1 d .
H10A H 0.6410 0.2977 0.3042 0.068 Uiso 1 1 calc R
H10B H 0.6445 0.1549 0.3325 0.068 Uiso 1 1 calc R
H10C H 0.8610 0.2459 0.3274 0.068 Uiso 1 1 calc R
C4 C 0.6866(8) -0.0422(4) 0.50015(13) 0.0404(11) Uani 1 1 d .
H4 H 0.7757 -0.0664 0.5251 0.048 Uiso 1 1 calc R
N1 N 0.8949(6) 0.1767(3) 0.47866(12) 0.0398(9) Uani 1 1 d D
C7 C 0.7004(6) 0.2495(3) 0.41690(12) 0.0259(8) Uani 1 1 d .
C3 C 0.5065(8) -0.1222(4) 0.48908(15) 0.0445(11) Uani 1 1 d .
H3 H 0.4702 -0.2015 0.5069 0.053 Uiso 1 1 calc R
C14 C 0.8323(7) 0.7118(4) 0.39392(14) 0.0407(10) Uani 1 1 d .
H14 H 0.8165 0.8053 0.4043 0.049 Uiso 1 1 calc R
C1 C 0.4245(7) 0.0304(4) 0.42421(14) 0.0326(9) Uani 1 1 d .
C19 C 0.7298(13) 0.8173(5) 0.28796(17) 0.0720(17) Uani 1 1 d .
H19 H 0.7718 0.9098 0.2958 0.086 Uiso 1 1 calc R
C18 C 0.8607(9) 0.7153(9) 0.26615(19) 0.083(2) Uani 1 1 d .
H18 H 1.0059 0.7277 0.2564 0.100 Uiso 1 1 calc R
C12 C 0.9779(6) 0.5093(4) 0.36190(14) 0.0380(10) Uani 1 1 d .
H12 H 1.0757 0.4463 0.3478 0.046 Uiso 1 1 calc R
C8 C 0.8737(7) 0.2790(4) 0.44497(14) 0.0375(10) Uani 1 1 d .
H8 H 0.9660 0.3579 0.4418 0.045 Uiso 1 1 calc R
C16 C 0.5292(10) 0.6205(7) 0.2799(2) 0.0720(18) Uani 1 1 d .
H16 H 0.4108 0.5571 0.2811 0.086 Uiso 1 1 calc R
C20 C 0.5301(10) 0.7568(7) 0.2955(2) 0.0737(19) Uani 1 1 d .
H20 H 0.4108 0.8021 0.3095 0.088 Uiso 1 1 calc R
C15 C 0.6686(6) 0.6042(4) 0.39571(13) 0.0321(9) Uani 1 1 d .
H15 H 0.5275 0.6144 0.4081 0.039 Uiso 1 1 calc R
H1 H 0.987(6) 0.180(4) 0.5027(11) 0.062(15) Uiso 1 1 d D

loop_
_atom_site_aniso_label
_atom_site_aniso_U_11
_atom_site_aniso_U_22
_atom_site_aniso_U_33
_atom_site_aniso_U_23
_atom_site_aniso_U_13
_atom_site_aniso_U_12
Br1 0.0465(3) 0.0513(2) 0.0563(3) 0.0035(2) -0.0219(3) -0.0025(2)
Fe1 0.0364(3) 0.0327(3) 0.0190(2) 0.0038(2) 0.0008(3) -0.0006(3)
C5 0.044(2) 0.0284(15) 0.0209(16) -0.0045(15) -0.003(2) 0.003(2)
C11 0.0357(18) 0.0337(16) 0.0200(16) 0.0062(15) -0.004(2) -0.0018(16)
C6 0.037(2) 0.0256(17) 0.0191(19) -0.0032(16) -0.0004(16) 0.0029(14)
C13 0.046(2) 0.052(2) 0.037(2) 0.012(2) -0.008(2) -0.016(2)
C2 0.052(2) 0.035(2) 0.036(2) 0.000(2) 0.000(2) -0.0066(19)
C9 0.0356(19) 0.0311(18) 0.0245(19) 0.0014(18) -0.0037(18) 0.0020(15)
C17 0.139(6) 0.066(3) 0.026(2) -0.004(2) -0.017(4) 0.032(5)
C10 0.074(3) 0.0359(19) 0.027(2) -0.0025(17) -0.010(3) 0.000(2)
C4 0.067(3) 0.0314(19) 0.022(2) 0.0005(16) -0.004(2) 0.0116(19)
N1 0.053(2) 0.0404(19) 0.0260(19) 0.0041(17) -0.0181(17) -0.0052(16)
C7 0.0307(19) 0.0264(16) 0.0205(17) 0.0003(15) -0.0029(17) 0.0019(14)
C3 0.074(3) 0.028(2) 0.032(2) 0.007(2) 0.005(2) -0.001(2)
C14 0.062(3) 0.035(2) 0.025(2) -0.0006(18) -0.007(2) -0.0037(19)
C1 0.042(2) 0.0290(18) 0.027(2) -0.0054(18) -0.0010(19) 0.0042(15)
C19 0.127(5) 0.047(2) 0.042(3) 0.019(2) -0.019(4) -0.017(4)
C18 0.054(3) 0.161(6) 0.034(3) 0.040(4) 0.014(3) -0.002(4)
C12 0.031(2) 0.048(2) 0.035(3) 0.008(2) -0.0005(19) 0.0059(17)
C8 0.052(2) 0.0330(19) 0.027(2) 0.0058(19) -0.007(2) -0.0077(18)
C16 0.080(4) 0.088(4) 0.048(3) 0.035(3) -0.033(3) -0.032(3)
C20 0.080(4) 0.098(5) 0.043(3) 0.029(4) 0.001(3) 0.046(4)
C15 0.040(2) 0.0343(19) 0.0218(19) 0.0014(16) 0.0037(17) 0.0010(15)

loop_
_atom_type_symbol
_atom_type_description
_atom_type_scat_dispersion_real
_atom_type_scat_dispersion_imag
_atom_type_scat_source
C C 0.0033 0.0016 'International Tables Vol C Tables 4.2.6.8 and 6.1.1.4'
H H 0.0000 0.0000 'International Tables Vol C Tables 4.2.6.8 and 6.1.1.4'
N N 0.0061 0.0033 'International Tables Vol C Tables 4.2.6.8 and 6.1.1.4'
Fe Fe 0.3463 0.8444 'International Tables Vol C Tables 4.2.6.8 and 6.1.1.4'
Br Br -0.2901 2.4595 'International Tables Vol C Tables 4.2.6.8 and 6.1.1.4'

loop_
_geom_angle_atom_site_label_1
_geom_angle_atom_site_label_2
_geom_angle_atom_site_label_3
_geom_angle
C20 Fe1 C17 66.3(2)
C20 Fe1 C16 39.1(2)
C17 Fe1 C16 39.9(2)
C20 Fe1 C19 39.0(2)
C17 Fe1 C19 67.2(2)
C16 Fe1 C19 66.3(2)
C20 Fe1 C18 66.1(2)
C17 Fe1 C18 39.9(2)
C16 Fe1 C18 66.6(2)
C19 Fe1 C18 40.1(2)
C20 Fe1 C14 115.0(2)
C17 Fe1 C14 171.6(3)
C16 Fe1 C14 145.9(3)
C19 Fe1 C14 108.24(18)
C18 Fe1 C14 132.2(3)
C20 Fe1 C13 145.3(3)
C17 Fe1 C13 134.0(3)
C16 Fe1 C13 173.7(3)
C19 Fe1 C13 114.7(2)
C18 Fe1 C13 109.8(2)
C14 Fe1 C13 40.35(16)
C20 Fe1 C12 173.5(3)
C17 Fe1 C12 111.2(2)
C16 Fe1 C12 135.2(2)
C19 Fe1 C12 146.6(3)
C18 Fe1 C12 116.3(2)
C14 Fe1 C12 68.38(17)
C13 Fe1 C12 40.78(17)
C20 Fe1 C15 110.5(2)
C17 Fe1 C15 147.8(2)
C16 Fe1 C15 116.6(2)
C19 Fe1 C15 131.9(2)
C18 Fe1 C15 170.9(3)
C14 Fe1 C15 40.47(14)
C13 Fe1 C15 67.85(16)
C12 Fe1 C15 68.12(15)
C20 Fe1 C11 133.9(2)
C17 Fe1 C11 117.07(18)
C16 Fe1 C11 111.34(18)
C19 Fe1 C11 171.1(3)
C18 Fe1 C11 148.0(3)
C14 Fe1 C11 68.54(14)
C13 Fe1 C11 68.69(16)
C12 Fe1 C11 41.03(16)
C15 Fe1 C11 40.44(14)
N1 C5 C4 128.9(3)
N1 C5 C6 107.3(3)
C4 C5 C6 123.7(4)
C15 C11 C12 106.8(3)
C15 C11 C9 126.4(4)
C12 C11 C9 126.4(3)
C15 C11 Fe1 69.77(19)
C12 C11 Fe1 68.9(2)
C9 C11 Fe1 131.9(3)
C1 C6 C5 115.5(3)
C1 C6 C7 137.1(3)
C5 C6 C7 107.1(3)
C14 C13 C12 108.3(4)
C14 C13 Fe1 69.7(2)
C12 C13 Fe1 69.7(2)
C14 C13 H13 125.8
C12 C13 H13 125.8
Fe1 C13 H13 126.3
C1 C2 C3 121.2(4)
C1 C2 H2 119.4
C3 C2 H2 119.4
C7 C9 C11 109.6(3)
C7 C9 C10 111.8(3)
C11 C9 C10 111.9(3)
C7 C9 H9 107.8
C11 C9 H9 107.8
C10 C9 H9 107.8
C16 C17 C18 107.4(5)
C16 C17 Fe1 70.3(3)
C18 C17 Fe1 70.4(3)
C16 C17 H17 126.3
C18 C17 H17 126.3
Fe1 C17 H17 124.6
C9 C10 H10A 109.5
C9 C10 H10B 109.5
H10A C10 H10B 109.5
C9 C10 H10C 109.5
H10A C10 H10C 109.5
H10B C10 H10C 109.5
C3 C4 C5 118.1(4)
C3 C4 H4 120.9
C5 C4 H4 120.9
C5 N1 C8 109.0(3)
C5 N1 H1 124(3)
C8 N1 H1 126(3)
C8 C7 C6 105.5(3)
C8 C7 C9 124.6(3)
C6 C7 C9 129.5(3)
C4 C3 C2 120.5(4)
C4 C3 H3 119.7
C2 C3 H3 119.7
C13 C14 C15 108.3(4)
C13 C14 Fe1 69.9(2)
C15 C14 Fe1 70.6(2)
C13 C14 H14 125.9
C15 C14 H14 125.9
Fe1 C14 H14 125.2
C2 C1 C6 120.9(4)
C2 C1 Br1 117.4(3)
C6 C1 Br1 121.6(3)
C20 C19 C18 107.1(5)
C20 C19 Fe1 70.1(3)
C18 C19 Fe1 70.0(3)
C20 C19 H19 126.4
C18 C19 H19 126.4
Fe1 C19 H19 125.0
C17 C18 C19 107.6(5)
C17 C18 Fe1 69.7(3)
C19 C18 Fe1 69.8(3)
C17 C18 H18 126.2
C19 C18 H18 126.2
Fe1 C18 H18 125.9
C13 C12 C11 107.9(4)
C13 C12 Fe1 69.5(2)
C11 C12 Fe1 70.1(2)
C13 C12 H12 126.0
C11 C12 H12 126.0
Fe1 C12 H12 125.9
C7 C8 N1 111.0(3)
C7 C8 H8 124.5
N1 C8 H8 124.5
C20 C16 C17 107.7(5)
C20 C16 Fe1 70.2(3)
C17 C16 Fe1 69.8(3)
C20 C16 H16 126.1
C17 C16 H16 126.1
Fe1 C16 H16 125.5
C19 C20 C16 110.1(5)
C19 C20 Fe1 70.9(3)
C16 C20 Fe1 70.7(3)
C19 C20 H20 124.9
C16 C20 H20 124.9
Fe1 C20 H20 125.0
C14 C15 C11 108.6(3)
C14 C15 Fe1 68.9(2)
C11 C15 Fe1 69.8(2)
C14 C15 H15 125.7
C11 C15 H15 125.7
Fe1 C15 H15 127.2

loop_
_geom_bond_atom_site_label_1
_geom_bond_atom_site_label_2
_geom_bond_distance
Br1 C1 1.896(4)
Fe1 C20 2.019(5)
Fe1 C17 2.021(4)
Fe1 C16 2.026(5)
Fe1 C19 2.028(4)
Fe1 C18 2.031(5)
Fe1 C14 2.032(4)
Fe1 C13 2.034(4)
Fe1 C12 2.037(4)
Fe1 C15 2.054(4)
Fe1 C11 2.054(3)
C5 N1 1.357(5)
C5 C4 1.395(5)
C5 C6 1.418(5)
C11 C15 1.419(5)
C11 C12 1.434(6)
C11 C9 1.519(4)
C6 C1 1.405(5)
C6 C7 1.443(5)
C13 C14 1.402(6)
C13 C12 1.418(6)
C13 H13 0.9300
C2 C1 1.378(5)
C2 C3 1.394(6)
C2 H2 0.9300
C9 C7 1.509(5)
C9 C10 1.522(5)
C9 H9 0.9800
C17 C16 1.381(8)
C17 C18 1.382(8)
C17 H17 0.9300
C10 H10A 0.9600
C10 H10B 0.9600
C10 H10C 0.9600
C4 C3 1.360(6)
C4 H4 0.9300
N1 C8 1.374(5)
N1 H1 0.893(19)
C7 C8 1.356(5)
C3 H3 0.9300
C14 C15 1.413(5)
C14 H14 0.9300
C19 C20 1.351(8)
C19 C18 1.392(8)
C19 H19 0.9300
C18 H18 0.9300
C12 H12 0.9300
C8 H8 0.9300
C16 C20 1.354(8)
C16 H16 0.9300
C20 H20 0.9300
C15 H15 0.9300

loop_
_geom_torsion_atom_site_label_1
_geom_torsion_atom_site_label_2
_geom_torsion_atom_site_label_3
_geom_torsion_atom_site_label_4
_geom_torsion
C20 Fe1 C11 C15 -67.6(4)
C17 Fe1 C11 C15 -149.9(3)
C16 Fe1 C11 C15 -106.4(3)
C19 Fe1 C11 C15 -33.4(13)
C18 Fe1 C11 C15 174.0(4)
C14 Fe1 C11 C15 37.0(2)
C13 Fe1 C11 C15 80.4(3)
C12 Fe1 C11 C15 118.3(3)
C20 Fe1 C11 C12 174.1(3)
C17 Fe1 C11 C12 91.8(3)
C16 Fe1 C11 C12 135.4(3)
C19 Fe1 C11 C12 -151.7(12)
C18 Fe1 C11 C12 55.7(5)
C14 Fe1 C11 C12 -81.3(2)
C13 Fe1 C11 C12 -37.8(3)
C15 Fe1 C11 C12 -118.3(3)
C20 Fe1 C11 C9 53.6(5)
C17 Fe1 C11 C9 -28.6(5)
C16 Fe1 C11 C9 14.9(5)
C19 Fe1 C11 C9 87.8(12)
C18 Fe1 C11 C9 -64.8(6)
C14 Fe1 C11 C9 158.2(4)
C13 Fe1 C11 C9 -158.3(4)
C12 Fe1 C11 C9 -120.5(5)
C15 Fe1 C11 C9 121.3(5)
N1 C5 C6 C1 -176.7(3)
C4 C5 C6 C1 1.1(5)
N1 C5 C6 C7 -0.9(4)
C4 C5 C6 C7 176.9(3)
C20 Fe1 C13 C14 56.5(5)
C17 Fe1 C13 C14 170.9(3)
C16 Fe1 C13 C14 -173.1(17)
C19 Fe1 C13 C14 89.5(3)
C18 Fe1 C13 C14 132.7(3)
C12 Fe1 C13 C14 -119.6(4)
C15 Fe1 C13 C14 -37.9(2)
C11 Fe1 C13 C14 -81.5(3)
C20 Fe1 C13 C12 176.1(4)
C17 Fe1 C13 C12 -69.6(4)
C16 Fe1 C13 C12 -53.5(18)
C19 Fe1 C13 C12 -150.9(3)
C18 Fe1 C13 C12 -107.7(4)
C14 Fe1 C13 C12 119.6(4)
C15 Fe1 C13 C12 81.7(3)
C11 Fe1 C13 C12 38.0(2)
C15 C11 C9 C7 -87.9(4)
C12 C11 C9 C7 84.0(4)
Fe1 C11 C9 C7 177.3(3)
C15 C11 C9 C10 147.6(4)
C12 C11 C9 C10 -40.6(5)
Fe1 C11 C9 C10 52.8(5)
C20 Fe1 C17 C16 -37.2(3)
C19 Fe1 C17 C16 -79.9(4)
C18 Fe1 C17 C16 -117.7(5)
C14 Fe1 C17 C16 -138.0(14)
C13 Fe1 C17 C16 177.3(3)
C12 Fe1 C17 C16 136.2(3)
C15 Fe1 C17 C16 53.9(5)
C11 Fe1 C17 C16 91.5(3)
C20 Fe1 C17 C18 80.4(4)
C16 Fe1 C17 C18 117.7(5)
C19 Fe1 C17 C18 37.8(3)
C14 Fe1 C17 C18 -20.4(16)
C13 Fe1 C17 C18 -65.0(4)
C12 Fe1 C17 C18 -106.1(4)
C15 Fe1 C17 C18 171.6(4)
C11 Fe1 C17 C18 -150.8(4)
N1 C5 C4 C3 175.9(4)
C6 C5 C4 C3 -1.4(6)
C4 C5 N1 C8 -177.2(4)
C6 C5 N1 C8 0.5(4)
C1 C6 C7 C8 175.5(4)
C5 C6 C7 C8 1.0(4)
C1 C6 C7 C9 -11.5(7)
C5 C6 C7 C9 174.0(4)
C11 C9 C7 C8 -18.8(5)
C10 C9 C7 C8 105.8(4)
C11 C9 C7 C6 169.4(3)
C10 C9 C7 C6 -66.1(5)
C5 C4 C3 C2 0.9(6)
C1 C2 C3 C4 -0.2(6)
C12 C13 C14 C15 1.2(5)
Fe1 C13 C14 C15 60.4(3)
C12 C13 C14 Fe1 -59.3(3)
C20 Fe1 C14 C13 -148.4(3)
C17 Fe1 C14 C13 -51.4(14)
C16 Fe1 C14 C13 178.6(3)
C19 Fe1 C14 C13 -106.9(3)
C18 Fe1 C14 C13 -68.9(4)
C12 Fe1 C14 C13 37.7(3)
C15 Fe1 C14 C13 118.9(3)
C11 Fe1 C14 C13 81.9(3)
C20 Fe1 C14 C15 92.7(3)
C17 Fe1 C14 C15 -170.2(13)
C16 Fe1 C14 C15 59.8(4)
C19 Fe1 C14 C15 134.2(3)
C18 Fe1 C14 C15 172.3(3)
C13 Fe1 C14 C15 -118.9(3)
C12 Fe1 C14 C15 -81.2(2)
C11 Fe1 C14 C15 -36.9(2)
C3 C2 C1 C6 -0.2(6)
C3 C2 C1 Br1 -178.7(3)
C5 C6 C1 C2 -0.3(5)
C7 C6 C1 C2 -174.4(4)
C5 C6 C1 Br1 178.2(3)
C7 C6 C1 Br1 4.1(6)
C17 Fe1 C19 C20 80.0(4)
C16 Fe1 C19 C20 36.4(4)
C18 Fe1 C19 C20 117.7(5)
C14 Fe1 C19 C20 -107.5(4)
C13 Fe1 C19 C20 -150.4(4)
C12 Fe1 C19 C20 174.3(4)
C15 Fe1 C19 C20 -68.8(4)
C11 Fe1 C19 C20 -40.1(13)
C20 Fe1 C19 C18 -117.7(5)
C17 Fe1 C19 C18 -37.6(4)
C16 Fe1 C19 C18 -81.2(4)
C14 Fe1 C19 C18 134.9(4)
C13 Fe1 C19 C18 91.9(4)
C12 Fe1 C19 C18 56.7(5)
C15 Fe1 C19 C18 173.6(3)
C11 Fe1 C19 C18 -157.7(11)
C16 C17 C18 C19 1.1(6)
Fe1 C17 C18 C19 -59.8(4)
C16 C17 C18 Fe1 60.8(4)
C20 C19 C18 C17 -1.0(6)
Fe1 C19 C18 C17 59.7(4)
C20 C19 C18 Fe1 -60.6(4)
C20 Fe1 C18 C17 -81.1(4)
C16 Fe1 C18 C17 -38.2(4)
C19 Fe1 C18 C17 -118.7(5)
C14 Fe1 C18 C17 176.1(4)
C13 Fe1 C18 C17 136.1(4)
C12 Fe1 C18 C17 92.2(4)
C15 Fe1 C18 C17 -150.5(11)
C11 Fe1 C18 C17 54.9(5)
C20 Fe1 C18 C19 37.6(4)
C17 Fe1 C18 C19 118.7(5)
C16 Fe1 C18 C19 80.5(4)
C14 Fe1 C18 C19 -65.2(4)
C13 Fe1 C18 C19 -105.1(4)
C12 Fe1 C18 C19 -149.1(4)
C15 Fe1 C18 C19 -31.8(14)
C11 Fe1 C18 C19 173.7(4)
C14 C13 C12 C11 -0.6(5)
Fe1 C13 C12 C11 -59.8(3)
C14 C13 C12 Fe1 59.3(3)
C15 C11 C12 C13 -0.3(4)
C9 C11 C12 C13 -173.4(3)
Fe1 C11 C12 C13 59.4(3)
C15 C11 C12 Fe1 -59.7(2)
C9 C11 C12 Fe1 127.1(3)
C20 Fe1 C12 C13 -159.8(18)
C17 Fe1 C12 C13 133.7(3)
C16 Fe1 C12 C13 172.8(3)
C19 Fe1 C12 C13 53.3(5)
C18 Fe1 C12 C13 90.3(4)
C14 Fe1 C12 C13 -37.3(3)
C15 Fe1 C12 C13 -81.0(3)
C11 Fe1 C12 C13 -119.0(4)
C20 Fe1 C12 C11 -40.8(19)
C17 Fe1 C12 C11 -107.3(3)
C16 Fe1 C12 C11 -68.2(4)
C19 Fe1 C12 C11 172.3(3)
C18 Fe1 C12 C11 -150.7(3)
C14 Fe1 C12 C11 81.7(2)
C13 Fe1 C12 C11 119.0(4)
C15 Fe1 C12 C11 38.0(2)
C6 C7 C8 N1 -0.7(4)
C9 C7 C8 N1 -174.2(4)
C5 N1 C8 C7 0.2(5)
C18 C17 C16 C20 -0.8(6)
Fe1 C17 C16 C20 60.2(4)
C18 C17 C16 Fe1 -61.0(4)
C17 Fe1 C16 C20 -118.5(5)
C19 Fe1 C16 C20 -36.3(4)
C18 Fe1 C16 C20 -80.3(4)
C14 Fe1 C16 C20 51.4(5)
C13 Fe1 C16 C20 -136.6(17)
C12 Fe1 C16 C20 175.2(3)
C15 Fe1 C16 C20 90.3(4)
C11 Fe1 C16 C20 134.4(4)
C20 Fe1 C16 C17 118.5(5)
C19 Fe1 C16 C17 82.2(3)
C18 Fe1 C16 C17 38.2(3)
C14 Fe1 C16 C17 170.0(3)
C13 Fe1 C16 C17 -18.1(19)
C12 Fe1 C16 C17 -66.2(4)
C15 Fe1 C16 C17 -151.2(3)
C11 Fe1 C16 C17 -107.1(3)
C18 C19 C20 C16 0.5(6)
Fe1 C19 C20 C16 -60.1(4)
C18 C19 C20 Fe1 60.6(4)
C17 C16 C20 C19 0.2(6)
Fe1 C16 C20 C19 60.2(4)
C17 C16 C20 Fe1 -60.0(4)
C17 Fe1 C20 C19 -82.4(4)
C16 Fe1 C20 C19 -120.4(5)
C18 Fe1 C20 C19 -38.6(4)
C14 Fe1 C20 C19 88.5(4)
C13 Fe1 C20 C19 51.9(5)
C12 Fe1 C20 C19 -151.4(17)
C15 Fe1 C20 C19 132.2(3)
C11 Fe1 C20 C19 172.1(3)
C17 Fe1 C20 C16 38.0(4)
C19 Fe1 C20 C16 120.4(5)
C18 Fe1 C20 C16 81.8(4)
C14 Fe1 C20 C16 -151.1(4)
C13 Fe1 C20 C16 172.3(4)
C12 Fe1 C20 C16 -31(2)
C15 Fe1 C20 C16 -107.3(4)
C11 Fe1 C20 C16 -67.5(4)
C13 C14 C15 C11 -1.4(4)
Fe1 C14 C15 C11 58.6(3)
C13 C14 C15 Fe1 -60.0(3)
C12 C11 C15 C14 1.0(4)
C9 C11 C15 C14 174.2(3)
Fe1 C11 C15 C14 -58.1(3)
C12 C11 C15 Fe1 59.1(2)
C9 C11 C15 Fe1 -127.7(4)
C20 Fe1 C15 C14 -104.9(3)
C17 Fe1 C15 C14 177.3(4)
C16 Fe1 C15 C14 -147.2(3)
C19 Fe1 C15 C14 -66.1(4)
C18 Fe1 C15 C14 -39.0(13)
C13 Fe1 C15 C14 37.7(2)
C12 Fe1 C15 C14 81.9(3)
C11 Fe1 C15 C14 120.4(3)
C20 Fe1 C15 C11 134.6(3)
C17 Fe1 C15 C11 56.9(5)
C16 Fe1 C15 C11 92.3(3)
C19 Fe1 C15 C11 173.4(3)
C18 Fe1 C15 C11 -159.4(12)
C14 Fe1 C15 C11 -120.4(3)
C13 Fe1 C15 C11 -82.7(3)
C12 Fe1 C15 C11 -38.5(2)
